data_4000643
loop_
_publ_author_name
'Marie-Pierre Bichat'
'Jean-Louis Pascal'
'Frederic Gillot '
'Frederic Favier'

_journal_name_full 'Chemistry of Materials'
_journal_paper_doi 10.1021/cm0513379
_journal_year 2005
_chemical_formula_sum 'Li Zn4'
_chemical_formula_weight 268.54
_space_group_IT_number 194
_space_group_name_Hall '-P 6c 2c'
_space_group_name_H-M_alt 'P 63/m m c'
_symmetry_cell_setting hexagonal
_symmetry_space_group_name_Hall '-P 6c 2c'
_symmetry_space_group_name_H-M 'P 63/m m c'
_cell_angle_alpha 90.00
_cell_angle_beta 90.00
_cell_angle_gamma 120
_cell_formula_units_Z 2
_cell_length_a 2.7709(8)
_cell_length_b 2.7709(8)
_cell_length_c 4.3785(9)
_cell_measurement_temperature 298
_cell_volume 29.09(2)
_diffrn_ambient_temperature 298
_exptl_crystal_density_diffrn 6.075
_pd_proc_ls_prof_R_factor 0.0694
_pd_proc_ls_prof_wR_factor 0.0919
_cod_original_sg_symbol_Hall '-P 6c;-2c'
_cod_original_formula_sum 'Li1 Zn4'
_cod_database_code 4000643

loop_
_symmetry_equiv_pos_site_id
_symmetry_equiv_pos_as_xyz
1 x,y,z
2 x-y,x,1/2+z
3 y,x,1/2+z
4 -y,x-y,z
5 -x+y,y,z
6 -x,-y,1/2+z
7 -x,-x+y,1/2+z
8 -x+y,-x,z
9 -y,-x,z
10 y,-x+y,1/2+z
11 x-y,-y,1/2+z
12 x,x-y,z
13 -x,-y,-z
14 -x+y,-x,1/2-z
15 -y,-x,1/2-z
16 y,-x+y,-z
17 x-y,-y,-z
18 x,y,1/2-z
19 x,x-y,1/2-z
20 x-y,x,-z
21 y,x,-z
22 -y,x-y,1/2-z
23 -x+y,y,1/2-z
24 -x,-x+y,-z

loop_
_atom_site_label
_atom_site_type_symbol
_atom_site_fract_x
_atom_site_fract_y
_atom_site_fract_z
_atom_site_occupancy
_atom_site_thermal_displace_type
_atom_site_U_iso_or_equiv
_atom_site_symmetry_multiplicity
Zn Zn 0.33333 0.66667 0.25 0.8 Biso 0.8(2) 2
Li Li 0.33333 0.66667 0.25 0.2 Biso 1.9(4) 2
